data_2106940
loop_
_publ_author_name
'Figgis, B.N.'
'Wadley, L.G.B.'
'Graham, J.'

_publ_section_title
;
 Crystal Structure of Hexaurea Salts of Trivalent Metals. I. Ti(Urea)6(Cl
 O4)3 at Room Temperature
;
_journal_name_full 'Acta Crystallographica B (24,1968-38,1982)'
_journal_page_first 187
_journal_page_last 192
_journal_volume 28
_journal_year 1972
_chemical_formula_sum 'C6 H24 Cl3 N12 O18 Ti'
_chemical_name_systematic 'C6 H24 N12 O18 Cl3 Ti'
_space_group_IT_number 167
_symmetry_space_group_name_Hall '-R 3 2"c'
_symmetry_space_group_name_H-M 'R -3 c :H'
_cell_angle_alpha 90
_cell_angle_beta 90
_cell_angle_gamma 120
_cell_formula_units_Z 6
_cell_length_a 18.132
_cell_length_b 18.132
_cell_length_c 14.149
_cell_volume 4028.541
_citation_journal_id_ASTM ACBCAR
_cod_data_source_file Figgis_ACBCAR_1972_193.cif
_cod_data_source_block C6H24Cl3N12O18Ti1
_cod_original_formula_sum 'C6 H24 Cl3 N12 O18 Ti1'
_cod_database_code 2106940

loop_
_symmetry_equiv_pos_as_xyz
x,y,z
-y,x-y,z
-x+y,-x,z
y,x,-z+1/2
-x,-x+y,-z+1/2
x-y,-y,-z+1/2
-x,-y,-z
y,-x+y,-z
x-y,x,-z
-y,-x,z-1/2
x,x-y,z-1/2
-x+y,y,z-1/2
x+2/3,y+1/3,z+1/3
-y+2/3,x-y+1/3,z+1/3
-x+y+2/3,-x+1/3,z+1/3
y+2/3,x+1/3,-z+5/6
-x+2/3,-x+y+1/3,-z+5/6
x-y+2/3,-y+1/3,-z+5/6
-x+2/3,-y+1/3,-z+1/3
y+2/3,-x+y+1/3,-z+1/3
x-y+2/3,x+1/3,-z+1/3
-y+2/3,-x+1/3,z-1/6
x+2/3,x-y+1/3,z-1/6
-x+y+2/3,y+1/3,z-1/6
x+1/3,y+2/3,z+2/3
-y+1/3,x-y+2/3,z+2/3
-x+y+1/3,-x+2/3,z+2/3
y+1/3,x+2/3,-z+7/6
-x+1/3,-x+y+2/3,-z+7/6
x-y+1/3,-y+2/3,-z+7/6
-x+1/3,-y+2/3,-z+2/3
y+1/3,-x+y+2/3,-z+2/3
x-y+1/3,x+2/3,-z+2/3
-y+1/3,-x+2/3,z+1/6
x+1/3,x-y+2/3,z+1/6
-x+y+1/3,y+2/3,z+1/6

loop_
_atom_site_label
_atom_site_type_symbol
_atom_site_fract_x
_atom_site_fract_y
_atom_site_fract_z
_atom_site_occupancy
_atom_site_U_iso_or_equiv
Cl1 Cl+7 0.3687 0 0.25 1 0.0
N2 N-3 0.1365 -0.0449 0.1241 1 0.0
N1 N-3 0.2369 0.0956 0.1141 1 0.0
O3 O-2 0.4119 0.0577 0.1656 0.5 0.0
O4 O-2 0.4447 0.0311 0.2158 0.5 0.0
C1 C+4 0.1587 0.0342 0.1361 1 0.0
Ti1 Ti+3 0 0 0.25 1 0.0
O2 O-2 0.3527 0.0566 0.3023 1 0.0
O1 O-2 0.1053 0.0565 0.1663 1 0.0
